data_4112158
loop_
_publ_author_name
'Duoli Sun'
'Sergiy V. Rosokha'
'Jay K. Kochi'

_publ_section_title
;
 Donor-Acceptor (Electronic) Coupling in the Precursor Complex to Organic
 Electron Transfer: Intermolecular and Intramolecular Self-Exchange
 between Phenothiazine Redox Centers
;
_journal_name_full 'Journal of the American Chemical Society'
_journal_page_first 1388
_journal_page_last 1401
_journal_paper_doi 10.1021/ja038746v
_journal_volume 126
_journal_year 2004
_chemical_compound_source 'chemical synthesis'
_chemical_formula_sum 'C32 H24 Cl4 F6 N2 S2 Sb'
_chemical_formula_weight 878.20
_chemical_name_systematic
; 
 1,4-bis(phenothiazin-10-yl)benzene hexafluoroantimonate cation-radical salt
 dichloromethane disolvate 
;
_space_group_IT_number 2
_symmetry_cell_setting triclinic
_symmetry_space_group_name_Hall '-P 1'
_symmetry_space_group_name_H-M 'P -1'
_atom_sites_solution_hydrogens geom
_atom_sites_solution_primary direct
_atom_sites_solution_secondary difmap
_audit_creation_method SHELXL
_cell_angle_alpha 96.321(2)
_cell_angle_beta 99.677(2)
_cell_angle_gamma 94.158(2)
_cell_formula_units_Z 1
_cell_length_a 7.7817(6)
_cell_length_b 10.2921(8)
_cell_length_c 10.4500(8)
_cell_measurement_reflns_used 3868
_cell_measurement_temperature 123(2)
_cell_measurement_theta_max 30
_cell_measurement_theta_min 2
_cell_volume 816.47(11)
_computing_cell_refinement 'SAINT V6.28 (BrukerAXS, 1997-2001)'
_computing_data_collection 'SMART V5.625 (BrukerAXS, 1997-2001)'
_computing_data_reduction 'SAINT & SADABS V2.06 (Sheldrick, 2000)'
_computing_molecular_graphics 'XP V5.06 (BrukerAXS, 1997-99)'
_computing_publication_material 'SHELXL-93, XCIF V5.05 (BrukerAXS, 1997-99)'
_computing_structure_refinement 'SHELXL-93 (Sheldrick, 1993)'
_computing_structure_solution 'SHELXS-86 (Sheldrick, 1990)'
_diffrn_ambient_temperature 123(2)
_diffrn_measurement_device 'Siemens SMART'
_diffrn_measurement_method
;
\w-scan, frame range 0.3 deg, hemisphere
;
_diffrn_radiation_monochromator graphite
_diffrn_radiation_source 'fine-focus sealed tube'
_diffrn_radiation_type MoK\a
_diffrn_radiation_wavelength 0.71073
_diffrn_reflns_av_R_equivalents 0.0203
_diffrn_reflns_av_sigmaI/netI 0.0353
_diffrn_reflns_limit_h_max 11
_diffrn_reflns_limit_h_min -11
_diffrn_reflns_limit_k_max 14
_diffrn_reflns_limit_k_min -14
_diffrn_reflns_limit_l_max 15
_diffrn_reflns_limit_l_min 0
_diffrn_reflns_number 9002
_diffrn_reflns_theta_max 31.93
_diffrn_reflns_theta_min 1.99
_exptl_absorpt_coefficient_mu 1.363
_exptl_absorpt_correction_T_max 1.000
_exptl_absorpt_correction_T_min 0.787
_exptl_absorpt_correction_type 'Semi-empirical (SADABS procedure)'
_exptl_crystal_colour black
_exptl_crystal_density_diffrn 1.786
_exptl_crystal_description prism
_exptl_crystal_F_000 435
_exptl_crystal_size_max 0.15
_exptl_crystal_size_mid 0.10
_exptl_crystal_size_min 0.08
_refine_diff_density_max 1.094
_refine_diff_density_min -0.322
_refine_diff_density_rms 0.101
_refine_ls_extinction_method none
_refine_ls_goodness_of_fit_all 1.005
_refine_ls_goodness_of_fit_obs 1.019
_refine_ls_hydrogen_treatment refall
_refine_ls_matrix_type full
_refine_ls_number_parameters 254
_refine_ls_number_reflns 5076
_refine_ls_number_restraints 0
_refine_ls_restrained_S_all 1.043
_refine_ls_restrained_S_obs 1.019
_refine_ls_R_factor_all 0.0421
_refine_ls_R_factor_obs 0.0346
_refine_ls_shift/esd_max 0.007
_refine_ls_shift/esd_mean 0.000
_refine_ls_structure_factor_coef Fsqd
_refine_ls_weighting_details 'w=1/[\s^2^(Fo^2^)+(0.0490P)^2^+0.3071P] where P=(Fo^2^+2Fc^2^)/3'
_refine_ls_weighting_scheme calc
_refine_ls_wR_factor_all 0.0897
_refine_ls_wR_factor_obs 0.0822
_reflns_number_observed 4484
_reflns_number_total 5096
_reflns_observed_criterion >2sigma(I)
_cod_data_source_file ja038746vsi20030929_123047.cif
_cod_data_source_block sun-asx
_cod_depositor_comments
;
The following automatic conversions were performed:

'_refine_ls_weighting_scheme' value 'calc
w=1/[\s^2^(Fo^2^)+(0.0490P)^2^+0.3071P] where P=(Fo^2^+2Fc^2^)/3' was
changed to 'calc'. New tag '_refine_ls_weighting_details' was
created. The value of the new tag was set to
'w=1/[\s^2^(Fo^2^)+(0.0490P)^2^+0.3071P] where P=(Fo^2^+2Fc^2^)/3'.

Automatic conversion script
Id: cif_fix_values 3143 2015-03-26 13:38:13Z robertas 
;
_cod_database_code 4112158

loop_
_symmetry_equiv_pos_as_xyz
'x, y, z'
'-x, -y, -z'

loop_
_atom_site_aniso_label
_atom_site_aniso_U_11
_atom_site_aniso_U_22
_atom_site_aniso_U_33
_atom_site_aniso_U_23
_atom_site_aniso_U_13
_atom_site_aniso_U_12
Sb1 0.02578(10) 0.02863(10) 0.02403(11) 0.00218(7) 0.00613(7) -0.00081(7)
F1 0.0658(11) 0.0618(11) 0.0395(9) -0.0187(8) 0.0044(8) 0.0086(8)
F2 0.0549(10) 0.0669(11) 0.0519(10) 0.0113(9) 0.0007(8) 0.0288(9)
F3 0.0562(10) 0.0781(13) 0.0670(13) 0.0227(10) 0.0212(9) -0.0232(9)
S1 0.0284(2) 0.0291(2) 0.0190(2) 0.0026(2) 0.0091(2) -0.0009(2)
N1 0.0273(7) 0.0242(7) 0.0181(7) 0.0004(6) 0.0090(6) -0.0035(6)
C1 0.0214(8) 0.0231(8) 0.0204(8) 0.0031(6) 0.0051(7) 0.0037(6)
C2 0.0296(9) 0.0291(9) 0.0204(9) -0.0014(7) 0.0045(7) 0.0047(7)
C3 0.0329(10) 0.0252(9) 0.0300(11) -0.0041(8) 0.0028(8) -0.0012(8)
C4 0.0322(10) 0.0242(9) 0.0344(12) 0.0002(8) 0.0066(9) -0.0050(8)
C5 0.0302(9) 0.0257(9) 0.0253(10) 0.0027(7) 0.0084(8) -0.0017(7)
C6 0.0221(8) 0.0229(8) 0.0188(8) 0.0022(6) 0.0045(7) 0.0013(6)
C7 0.0230(8) 0.0223(8) 0.0220(9) 0.0036(7) 0.0052(7) 0.0011(6)
C8 0.0353(10) 0.0305(10) 0.0235(10) -0.0011(8) 0.0075(8) -0.0057(8)
C9 0.0408(12) 0.0313(10) 0.0325(12) -0.0023(9) 0.0046(10) -0.0081(9)
C10 0.0321(10) 0.0280(10) 0.0382(12) 0.0040(9) 0.0078(9) -0.0071(8)
C11 0.0261(9) 0.0263(9) 0.0314(11) 0.0073(8) 0.0110(8) -0.0004(7)
C12 0.0220(8) 0.0219(8) 0.0223(9) 0.0043(6) 0.0058(7) 0.0023(6)
C13 0.0281(9) 0.0241(8) 0.0190(9) 0.0001(7) 0.0096(7) -0.0039(7)
C14 0.0275(9) 0.0313(9) 0.0234(9) 0.0045(7) 0.0090(8) 0.0043(7)
C15 0.0307(9) 0.0301(9) 0.0218(9) 0.0060(7) 0.0079(8) 0.0032(8)
Cl1 0.0438(3) 0.0490(4) 0.0532(4) 0.0011(3) 0.0009(3) 0.0057(3)
Cl2 0.0661(4) 0.0453(3) 0.0461(4) 0.0107(3) -0.0020(3) -0.0083(3)
C1S 0.061(2) 0.052(2) 0.046(2) 0.0183(12) 0.0229(13) 0.0109(13)

loop_
_atom_site_label
_atom_site_type_symbol
_atom_site_fract_x
_atom_site_fract_y
_atom_site_fract_z
_atom_site_U_iso_or_equiv
_atom_site_thermal_displace_type
_atom_site_occupancy
_atom_site_calc_flag
_atom_site_refinement_flags
Sb1 Sb 0.0000 1.0000 1.0000 0.02620(7) Uani 1 d S
F1 F 0.0236(2) 1.1145(2) 1.1535(2) 0.0581(5) Uani 1 d .
F2 F 0.1765(2) 0.9074(2) 1.0812(2) 0.0575(5) Uani 1 d .
F3 F -0.1682(3) 0.8931(2) 1.0562(2) 0.0663(5) Uani 1 d .
S1 S -0.26441(6) 0.49414(5) 0.50085(5) 0.02514(10) Uani 1 d .
N1 N -0.1343(2) 0.5027(2) 0.2352(2) 0.0231(3) Uani 1 d .
C1 C -0.1312(2) 0.6172(2) 0.4545(2) 0.0214(3) Uani 1 d .
C2 C -0.0714(3) 0.7240(2) 0.5500(2) 0.0266(4) Uani 1 d .
C3 C 0.0399(3) 0.8253(2) 0.5244(2) 0.0305(4) Uani 1 d .
C4 C 0.0890(3) 0.8206(2) 0.4020(2) 0.0308(4) Uani 1 d .
C5 C 0.0299(3) 0.7158(2) 0.3064(2) 0.0269(4) Uani 1 d .
C6 C -0.0802(2) 0.6102(2) 0.3308(2) 0.0213(3) Uani 1 d .
C7 C -0.2630(2) 0.4017(2) 0.2421(2) 0.0223(3) Uani 1 d .
C8 C -0.3229(3) 0.3067(2) 0.1335(2) 0.0303(4) Uani 1 d .
C9 C -0.4519(3) 0.2084(2) 0.1382(3) 0.0361(5) Uani 1 d .
C10 C -0.5250(3) 0.2007(2) 0.2498(2) 0.0331(5) Uani 1 d .
C11 C -0.4646(3) 0.2906(2) 0.3584(2) 0.0271(4) Uani 1 d .
C12 C -0.3338(2) 0.3907(2) 0.3558(2) 0.0217(3) Uani 1 d .
C13 C -0.0658(3) 0.5017(2) 0.1145(2) 0.0236(4) Uani 1 d .
C14 C -0.1497(3) 0.5631(2) 0.0133(2) 0.0267(4) Uani 1 d .
C15 C 0.0837(3) 0.4385(2) 0.1024(2) 0.0269(4) Uani 1 d .
H2 H -0.1027(33) 0.7264(25) 0.6343(27) 0.028(6) Uiso 1 d .
H3 H 0.0844(40) 0.8956(30) 0.5820(32) 0.047(8) Uiso 1 d .
H4 H 0.1568(41) 0.8850(31) 0.3827(33) 0.050(9) Uiso 1 d .
H5 H 0.0650(37) 0.7144(27) 0.2265(30) 0.036(7) Uiso 1 d .
H8 H -0.2741(35) 0.3124(26) 0.0605(29) 0.032(7) Uiso 1 d .
H9 H -0.4925(48) 0.1512(37) 0.0658(39) 0.065(10) Uiso 1 d .
H10 H -0.6160(40) 0.1336(29) 0.2487(31) 0.044(8) Uiso 1 d .
H11 H -0.5065(33) 0.2818(24) 0.4362(26) 0.026(6) Uiso 1 d .
H14 H -0.2545(33) 0.6032(24) 0.0266(26) 0.026(6) Uiso 1 d .
H15 H 0.1373(33) 0.3959(25) 0.1647(28) 0.029(6) Uiso 1 d .
Cl1 Cl -0.52556(9) -0.33714(7) 0.22251(8) 0.0499(2) Uani 1 d .
Cl2 Cl -0.41207(11) -0.09123(7) 0.39113(8) 0.0542(2) Uani 1 d .
C1S C -0.4463(4) -0.1717(3) 0.2320(3) 0.0501(7) Uani 1 d .
H1SA H -0.3346(4) -0.1666(3) 0.1986(3) 0.060 Uiso 1 calc R
H1SB H -0.5312(4) -0.1263(3) 0.1753(3) 0.060 Uiso 1 calc R

loop_
_atom_type_symbol
_atom_type_description
_atom_type_scat_dispersion_real
_atom_type_scat_dispersion_imag
_atom_type_scat_source
C C 0.0033 0.0016 'International Tables Vol C Tables 4.2.6.8 and 6.1.1.4'
H H 0.0000 0.0000 'International Tables Vol C Tables 4.2.6.8 and 6.1.1.4'
N N 0.0061 0.0033 'International Tables Vol C Tables 4.2.6.8 and 6.1.1.4'
F F 0.0171 0.0103 'International Tables Vol C Tables 4.2.6.8 and 6.1.1.4'
S S 0.1246 0.1234 'International Tables Vol C Tables 4.2.6.8 and 6.1.1.4'
Cl Cl 0.1484 0.1585 'International Tables Vol C Tables 4.2.6.8 and 6.1.1.4'
Sb Sb -0.5866 1.5461 'International Tables Vol C Tables 4.2.6.8 and 6.1.1.4'

loop_
_geom_angle_atom_site_label_1
_geom_angle_atom_site_label_2
_geom_angle_atom_site_label_3
_geom_angle
_geom_angle_site_symmetry_1
_geom_angle_site_symmetry_3
F1 Sb1 F1 180.0 2_577 .
F1 Sb1 F3 90.26(9) 2_577 2_577
F1 Sb1 F3 89.74(10) . 2_577
F1 Sb1 F3 89.74(10) 2_577 .
F1 Sb1 F3 90.26(9) . .
F3 Sb1 F3 180.0 2_577 .
F1 Sb1 F2 89.20(8) 2_577 2_577
F1 Sb1 F2 90.80(8) . 2_577
F3 Sb1 F2 90.26(10) 2_577 2_577
F3 Sb1 F2 89.74(10) . 2_577
F1 Sb1 F2 90.80(8) 2_577 .
F1 Sb1 F2 89.20(8) . .
F3 Sb1 F2 89.74(10) 2_577 .
F3 Sb1 F2 90.26(10) . .
F2 Sb1 F2 180.0 2_577 .
C12 S1 C1 102.82(9) . .
C6 N1 C7 124.7(2) . .
C6 N1 C13 117.6(2) . .
C7 N1 C13 117.4(2) . .
C2 C1 C6 121.0(2) . .
C2 C1 S1 115.64(15) . .
C6 C1 S1 123.36(14) . .
C3 C2 C1 120.2(2) . .
C3 C2 H2 119.3(16) . .
C1 C2 H2 120.5(16) . .
C2 C3 C4 119.4(2) . .
C2 C3 H3 124.5(21) . .
C4 C3 H3 116.2(21) . .
C5 C4 C3 121.0(2) . .
C5 C4 H4 118.0(21) . .
C3 C4 H4 120.9(21) . .
C4 C5 C6 120.7(2) . .
C4 C5 H5 119.5(18) . .
C6 C5 H5 119.7(18) . .
N1 C6 C5 120.3(2) . .
N1 C6 C1 122.0(2) . .
C5 C6 C1 117.6(2) . .
C12 C7 C8 117.9(2) . .
C12 C7 N1 122.1(2) . .
C8 C7 N1 120.0(2) . .
C9 C8 C7 120.5(2) . .
C9 C8 H8 121.7(17) . .
C7 C8 H8 117.8(17) . .
C8 C9 C10 121.2(2) . .
C8 C9 H9 118.9(25) . .
C10 C9 H9 119.9(24) . .
C11 C10 C9 119.2(2) . .
C11 C10 H10 121.9(19) . .
C9 C10 H10 118.9(19) . .
C10 C11 C12 120.6(2) . .
C10 C11 H11 119.6(15) . .
C12 C11 H11 119.6(15) . .
C11 C12 C7 120.6(2) . .
C11 C12 S1 115.92(15) . .
C7 C12 S1 123.47(14) . .
C14 C13 C15 121.1(2) . .
C14 C13 N1 119.8(2) . .
C15 C13 N1 119.1(2) . .
C13 C14 C15 119.5(2) . 2_565
C13 C14 H14 117.3(16) . .
C15 C14 H14 123.2(16) 2_565 .
C14 C15 C13 119.4(2) 2_565 .
C14 C15 H15 117.9(17) 2_565 .
C13 C15 H15 122.7(17) . .
Cl2 C1S Cl1 112.5(2) . .
Cl2 C1S H1SA 109.09(11) . .
Cl1 C1S H1SA 109.09(10) . .
Cl2 C1S H1SB 109.09(10) . .
Cl1 C1S H1SB 109.09(11) . .
H1SA C1S H1SB 107.8 . .

loop_
_geom_bond_atom_site_label_1
_geom_bond_atom_site_label_2
_geom_bond_distance
_geom_bond_site_symmetry_2
Sb1 F1 1.857(2) 2_577
Sb1 F1 1.857(2) .
Sb1 F3 1.860(2) 2_577
Sb1 F3 1.860(2) .
Sb1 F2 1.868(2) 2_577
Sb1 F2 1.868(2) .
S1 C12 1.734(2) .
S1 C1 1.739(2) .
N1 C6 1.396(2) .
N1 C7 1.406(2) .
N1 C13 1.449(2) .
C1 C2 1.396(3) .
C1 C6 1.411(3) .
C2 C3 1.384(3) .
C2 H2 0.95(3) .
C3 C4 1.392(3) .
C3 H3 0.90(3) .
C4 C5 1.382(3) .
C4 H4 0.88(3) .
C5 C6 1.408(3) .
C5 H5 0.92(3) .
C7 C12 1.403(3) .
C7 C8 1.405(3) .
C8 C9 1.384(3) .
C8 H8 0.91(3) .
C9 C10 1.388(3) .
C9 H9 0.90(4) .
C10 C11 1.375(3) .
C10 H10 0.95(3) .
C11 C12 1.400(3) .
C11 H11 0.94(3) .
C13 C14 1.386(3) .
C13 C15 1.390(3) .
C14 C15 1.389(3) 2_565
C14 H14 0.96(2) .
C15 C14 1.389(3) 2_565
C15 H15 0.89(3) .
Cl1 C1S 1.755(3) .
Cl2 C1S 1.743(3) .
C1S H1SA 0.99 .
C1S H1SB 0.99 .
